data_1563077
loop_
_publ_author_name
'Fomina, Irina'
'Dobrokhotova, Zhanna'
'Aleksandrov, Grygory'
'Emelina, Anna'
'Bykov, Mikhail'
'Malkerova, Irina'
'Bogomyakov, Artem'
'Puntus, Lada'
'Novotortsev, Vladimir'
'Eremenko, Igor'

_publ_section_title
;
 Novel 1D coordination polymer {Tm(Piv)3}n: Synthesis, structure, magnetic
 properties and thermal behavior
;
_journal_name_full 'Journal of Solid State Chemistry'
_journal_page_first 49
_journal_page_last 55
_journal_paper_doi 10.1016/j.jssc.2011.09.033
_journal_volume 185
_journal_year 2012
_chemical_formula_moiety 'C15 H27 O6 Tm'
_chemical_formula_sum 'C15 H27 O6 Tm'
_chemical_formula_weight 472.30
_space_group_IT_number 165
_space_group_name_Hall '-P 3 2"c'
_space_group_name_H-M_alt 'P -3 c 1'
_symmetry_cell_setting trigonal
_symmetry_space_group_name_Hall '-P 3 2"c'
_symmetry_space_group_name_H-M 'P -3 c 1'
_atom_sites_solution_hydrogens geom
_atom_sites_solution_primary direct
_atom_sites_solution_secondary difmap
_cell_angle_alpha 90.00
_cell_angle_beta 90.00
_cell_angle_gamma 120.00
_cell_formula_units_Z 2
_cell_length_a 10.7469(7)
_cell_length_b 10.7469(7)
_cell_length_c 9.5447(7)
_cell_measurement_temperature 150(2)
_cell_volume 954.68(11)
_computing_cell_refinement 'Bruker SMART'
_computing_data_collection 'Bruker SMART'
_computing_data_reduction 'Bruker SAINT'
_computing_molecular_graphics 'Bruker SHELXTL'
_computing_publication_material 'Bruker SHELXTL'
_computing_structure_refinement 'SHELXL-97 (Sheldrick, 1997)'
_computing_structure_solution 'SHELXS-97 (Sheldrick, 1990)'
_diffrn_ambient_temperature 150(2)
_diffrn_measured_fraction_theta_full 1.000
_diffrn_measured_fraction_theta_max 1.000
_diffrn_measurement_device_type 'Bruker Smart CCD ApexII'
_diffrn_measurement_method /w
_diffrn_radiation_monochromator graphite
_diffrn_radiation_source 'fine-focus sealed tube'
_diffrn_radiation_type MoK\a
_diffrn_radiation_wavelength 0.71073
_diffrn_reflns_av_R_equivalents 0.0430
_diffrn_reflns_av_sigmaI/netI 0.0177
_diffrn_reflns_limit_h_max 14
_diffrn_reflns_limit_h_min -14
_diffrn_reflns_limit_k_max 14
_diffrn_reflns_limit_k_min -14
_diffrn_reflns_limit_l_max 12
_diffrn_reflns_limit_l_min -12
_diffrn_reflns_number 9269
_diffrn_reflns_theta_full 28.27
_diffrn_reflns_theta_max 28.27
_diffrn_reflns_theta_min 2.19
_exptl_absorpt_coefficient_mu 4.668
_exptl_absorpt_correction_T_max 0.8001
_exptl_absorpt_correction_T_min 0.4870
_exptl_absorpt_correction_type multi-scan
_exptl_absorpt_process_details 'SADABS v2004/1, Sheldrick, G.M., (2004)'
_exptl_crystal_colour colourless
_exptl_crystal_density_diffrn 1.643
_exptl_crystal_density_method 'not measured'
_exptl_crystal_description parallelogram
_exptl_crystal_F_000 468
_exptl_crystal_size_max 0.18
_exptl_crystal_size_mid 0.12
_exptl_crystal_size_min 0.05
_refine_diff_density_max 1.614
_refine_diff_density_min -2.354
_refine_diff_density_rms 0.261
_refine_ls_extinction_method none
_refine_ls_goodness_of_fit_ref 1.000
_refine_ls_hydrogen_treatment constr
_refine_ls_matrix_type full
_refine_ls_number_parameters 49
_refine_ls_number_reflns 796
_refine_ls_number_restraints 10
_refine_ls_restrained_S_all 1.028
_refine_ls_R_factor_all 0.0671
_refine_ls_R_factor_gt 0.0552
_refine_ls_shift/su_max 0.002
_refine_ls_shift/su_mean 0.000
_refine_ls_structure_factor_coef Fsqd
_refine_ls_weighting_details 'calc w=1/[\s^2^(Fo^2^)+(0.1000P)^2^+30.5000P] where P=(Fo^2^+2Fc^2^)/3'
_refine_ls_weighting_scheme calc
_refine_ls_wR_factor_gt 0.1672
_refine_ls_wR_factor_ref 0.1778
_reflns_number_gt 603
_reflns_number_total 796
_reflns_threshold_expression >2sigma(I)
_cod_data_source_file JSSC-2012-185-49.cif
_cod_data_source_block tm
_cod_original_sg_symbol_H-M P-3c1
_cod_database_code 1563077

loop_
_symmetry_equiv_pos_as_xyz
'x, y, z'
'-y, x-y, z'
'-x+y, -x, z'
'x-y, -y, -z+1/2'
'-x, -x+y, -z+1/2'
'y, x, -z+1/2'
'-x, -y, -z'
'y, -x+y, -z'
'x-y, x, -z'
'-x+y, y, z-1/2'
'x, x-y, z-1/2'
'-y, -x, z-1/2'

loop_
_atom_site_label
_atom_site_type_symbol
_atom_site_fract_x
_atom_site_fract_y
_atom_site_fract_z
_atom_site_U_iso_or_equiv
_atom_site_adp_type
_atom_site_occupancy
_atom_site_symmetry_multiplicity
_atom_site_calc_flag
_atom_site_refinement_flags
_atom_site_disorder_assembly
_atom_site_disorder_group
Tm1 Tm 0.0000 0.0000 0.0000 0.0187(4) Uani 1 6 d S . .
O1 O 0.1648(16) 0.001(2) 0.1332(8) 0.102(7) Uani 1 1 d D . .
C1 C 0.2088(12) 0.0000 0.2500 0.042(4) Uani 1 2 d SD . .
C2 C 0.3456(13) 0.0000 0.2500 0.048(5) Uani 1 2 d SD . .
C3 C 0.341(5) -0.097(4) 0.127(3) 0.11(2) Uani 0.50 1 d PD A 1
H3A H 0.2812 -0.1980 0.1537 0.162 Uiso 0.50 1 calc PR A 1
H3B H 0.4391 -0.0770 0.1072 0.162 Uiso 0.50 1 calc PR A 1
H3C H 0.3013 -0.0767 0.0440 0.162 Uiso 0.50 1 calc PR A 1
C4 C 0.430(3) 0.074(5) 0.115(2) 0.17(4) Uani 0.50 1 d PD A 2
H4A H 0.4785 0.1788 0.1261 0.249 Uiso 0.50 1 calc PR A 2
H4B H 0.3639 0.0453 0.0352 0.249 Uiso 0.50 1 calc PR A 2
H4C H 0.5024 0.0455 0.0970 0.249 Uiso 0.50 1 calc PR A 2
C5 C 0.4972(15) 0.125(2) 0.263(3) 0.055(8) Uani 0.50 1 d PD A 3
H5A H 0.5015 0.1886 0.3388 0.082 Uiso 0.50 1 calc PR A 3
H5B H 0.5250 0.1794 0.1744 0.082 Uiso 0.50 1 calc PR A 3
H5C H 0.5631 0.0897 0.2827 0.082 Uiso 0.50 1 calc PR A 3

loop_
_atom_site_aniso_label
_atom_site_aniso_U_11
_atom_site_aniso_U_22
_atom_site_aniso_U_33
_atom_site_aniso_U_23
_atom_site_aniso_U_13
_atom_site_aniso_U_12
Tm1 0.0229(4) 0.0229(4) 0.0104(5) 0.000 0.000 0.0115(2)
O1 0.088(9) 0.27(2) 0.016(4) 0.003(8) -0.002(5) 0.142(14)
C1 0.039(7) 0.067(14) 0.031(8) 0.001(8) 0.001(4) 0.033(7)
C2 0.041(6) 0.094(17) 0.026(7) 0.008(9) 0.004(5) 0.047(9)
C3 0.22(7) 0.13(4) 0.07(3) 0.01(3) 0.03(3) 0.16(5)
C4 0.019(15) 0.29(9) 0.07(3) 0.01(4) 0.021(17) -0.01(3)
C5 0.045(16) 0.07(2) 0.08(2) 0.031(17) 0.020(15) 0.050(16)

loop_
_atom_type_symbol
_atom_type_description
_atom_type_scat_dispersion_real
_atom_type_scat_dispersion_imag
_atom_type_scat_source
C C 0.0033 0.0016 'International Tables Vol C Tables 4.2.6.8 and 6.1.1.4'
H H 0.0000 0.0000 'International Tables Vol C Tables 4.2.6.8 and 6.1.1.4'
O O 0.0106 0.0060 'International Tables Vol C Tables 4.2.6.8 and 6.1.1.4'
Tm Tm -0.3139 5.2483 'International Tables Vol C Tables 4.2.6.8 and 6.1.1.4'

loop_
_geom_angle_atom_site_label_1
_geom_angle_atom_site_label_2
_geom_angle_atom_site_label_3
_geom_angle
_geom_angle_site_symmetry_1
_geom_angle_site_symmetry_3
O1 Tm1 O1 90.7(3) 7 3
O1 Tm1 O1 89.3(3) 7 8
O1 Tm1 O1 90.7(3) 3 8
O1 Tm1 O1 89.3(3) 7 9
O1 Tm1 O1 179.999(1) 3 9
O1 Tm1 O1 89.3(3) 8 9
O1 Tm1 O1 179.999(1) 7 .
O1 Tm1 O1 89.3(3) 3 .
O1 Tm1 O1 90.7(3) 8 .
O1 Tm1 O1 90.7(3) 9 .
O1 Tm1 O1 90.7(3) 7 2
O1 Tm1 O1 89.3(3) 3 2
O1 Tm1 O1 179.999(2) 8 2
O1 Tm1 O1 90.7(3) 9 2
O1 Tm1 O1 89.3(3) . 2
C1 O1 Tm1 148.9(9) . .
O1 C1 O1 133.6(15) . 4
O1 C1 C2 113.2(7) . .
O1 C1 C2 113.2(7) 4 .
C1 C2 C5 129.1(10) . 4
C1 C2 C5 129.1(10) . .
C5 C2 C5 102(2) 4 .
C1 C2 C3 107.8(15) . .
C5 C2 C3 45.5(16) 4 .
C5 C2 C3 108(2) . .
C1 C2 C3 107.8(15) . 4
C5 C2 C3 108(2) 4 4
C5 C2 C3 45.5(16) . 4
C3 C2 C3 144(3) . 4
C1 C2 C4 109.3(15) . 4
C5 C2 C4 60.9(14) 4 4
C5 C2 C4 94(2) . 4
C3 C2 C4 105.5(15) . 4
C3 C2 C4 62.0(15) 4 4
C1 C2 C4 109.3(15) . .
C5 C2 C4 94(2) 4 .
C5 C2 C4 60.9(14) . .
C3 C2 C4 62.0(15) . .
C3 C2 C4 105.5(15) 4 .
C4 C2 C4 141(3) 4 .

loop_
_geom_bond_atom_site_label_1
_geom_bond_atom_site_label_2
_geom_bond_distance
_geom_bond_site_symmetry_2
Tm1 O1 2.176(8) 7
Tm1 O1 2.176(8) 3
Tm1 O1 2.176(8) 8
Tm1 O1 2.176(8) 9
Tm1 O1 2.176(8) .
Tm1 O1 2.176(8) 2
O1 C1 1.213(7) .
C1 O1 1.213(7) 4
C1 C2 1.470(9) .
C2 C5 1.513(10) 4
C2 C5 1.513(10) .
C2 C3 1.551(10) .
C2 C3 1.551(10) 4
C2 C4 1.553(10) 4
C2 C4 1.553(10) .
